data_4120322
loop_
_publ_author_name
'James Fulmer'
'Oleg I. Lebedev'
'Vladimir Roddatis'
'Derrick C. Kaseman'
'Sabyasachi Sen'
'Juli-Anna Dolyniuk'
'Kathleen Lee'
'Andrei V. Olenev'
'Kirill Kovnir'

_publ_contact_author_address
;
Department of Chemistry
University of california at Davis
One Shields Ave
Davis CA 95616 
USA
;
_publ_contact_author_email kkovnir@ucdavis.edu
_publ_contact_author_fax (530)7528995
_publ_contact_author_name 'Kovnir, Kirill'
_publ_contact_author_phone (530)7525563
_publ_section_title
;
 Clathrate Ba8Au16P30: The "Gold Standard" for Lattice Thermal
 Conductivity
;
_journal_name_full 'Journal of the American Chemical Society'
_journal_page_first 12313
_journal_page_last 12323
_journal_paper_doi 10.1021/ja4052679
_journal_volume 135
_journal_year 2013
_chemical_formula_sum 'Au16 Ba8 P30'
_chemical_formula_weight 5179.4
_chemical_name_systematic ' ?'
_space_group_IT_number 60
_symmetry_cell_setting orthorhombic
_symmetry_Int_Tables_number 60
_symmetry_space_group_name_Hall '-P 2n 2ab'
_symmetry_space_group_name_H-M 'P b c n'
_audit_creation_method 'Jana2006 Version : 01/07/2011'
_cell_angle_alpha 90
_cell_angle_beta 90
_cell_angle_gamma 90
_cell_formula_units_Z 4
_cell_length_a 14.6362(1)
_cell_length_b 10.4655(1)
_cell_length_c 28.9836(2)
_cell_measurement_temperature 293
_cell_volume 4439.57(6)
_diffrn_ambient_temperature 293
_diffrn_radiation_type synchrotron
_diffrn_radiation_wavelength 0.41335
_exptl_absorpt_coefficient_mu 14.689
_exptl_crystal_density_diffrn 7.7465
_exptl_crystal_F_000 8648
_pd_char_colour black
_pd_meas_2theta_range_inc 0.001
_pd_meas_2theta_range_max 40.000
_pd_meas_2theta_range_min 0.501
_pd_meas_number_of_points 39500
_pd_proc_2theta_range_inc 0.001
_pd_proc_2theta_range_max 40
_pd_proc_2theta_range_min 1.087
_pd_proc_ls_background_function '17 Legendre polynoms'
_pd_proc_ls_pref_orient_corr none
_pd_proc_ls_profile_function Pseudo-Voigt
_pd_proc_ls_prof_R_factor 0.0513
_pd_proc_ls_prof_wR_expected 0.0413
_pd_proc_ls_prof_wR_factor 0.0689
_refine_ls_number_constraints 1
_refine_ls_number_parameters 111
_refine_ls_number_restraints 0
_refine_ls_shift/su_max 0.0249
_refine_ls_shift/su_mean 0.0014
_refine_ls_weighting_scheme sigma
_cod_data_source_file ja4052679_si_002.cif
_cod_data_source_block Au16Ba8P30
_cod_database_code 4120322

loop_
_symmetry_equiv_pos_site_id
_symmetry_equiv_pos_as_xyz
1 x,y,z
2 -x+1/2,-y+1/2,z+1/2
3 -x,y,-z+1/2
4 x+1/2,-y+1/2,-z
5 -x,-y,-z
6 x+1/2,y+1/2,-z+1/2
7 x,-y,z+1/2
8 -x+1/2,y+1/2,z

loop_
_atom_site_label
_atom_site_type_symbol
_atom_site_fract_x
_atom_site_fract_y
_atom_site_fract_z
_atom_site_adp_type
_atom_site_U_iso_or_equiv
_atom_site_symmetry_multiplicity
_atom_site_occupancy
_atom_site_calc_flag
Ba1 Ba 0 0.5 0 Uiso 0.0139(8) 4 1 d
Ba2 Ba 0 0.0062(3) 0.25 Uiso 0.0125(8) 4 1 d
Ba3 Ba 0.37574(18) 0.9915(3) 0.18733(9) Uiso 0.0287(7) 8 1 d
Ba4 Ba 0.12463(17) 0.0085(3) 0.06050(9) Uiso 0.0224(7) 8 1 d
Ba5 Ba 0.2486(2) 0.2540(3) 0.37627(10) Uiso 0.0256(6) 8 1 d
Au1 Au 0.18584(10) 0.18893(17) 0.24960(6) Uiso 0.0180(4) 8 1 d
Au2 Au 0.00196(13) 0.31957(17) 0.09348(5) Uiso 0.0180(4) 8 1 d
Au3 Au 0.37988(11) 1.00450(19) 0.31054(5) Uiso 0.0224(4) 8 1 d
Au4 Au 0.55217(11) 0.31590(18) 0.03118(6) Uiso 0.0185(4) 8 1 d
Au5 Au 0.90140(10) 0.00374(19) 0.14210(5) Uiso 0.0180(4) 8 1 d
Au6 Au 0.71642(10) 0.00997(16) 0.04688(5) Uiso 0.0163(4) 8 1 d
Au7 Au 0.65227(12) 0.38097(18) 0.32760(6) Uiso 0.0228(5) 8 1 d
Au8 Au 0.16116(12) 0.61554(16) 0.07944(6) Uiso 0.0182(5) 8 1 d
P1 P 0.0050(7) 0.1918(10) 0.1603(3) Uiso 0.0049(5) 8 1 d
P2 P 0.4863(7) 0.3092(10) 0.3402(3) Uiso 0.0049(5) 8 1 d
P3 P 0.6835(7) 0.1916(10) 0.9980(3) Uiso 0.0049(5) 8 1 d
P4 P 0.1881(7) 0.6794(11) 1.0002(3) Uiso 0.0049(5) 8 1 d
P5 P 0.4990(8) 0.1793(10) 0.0951(3) Uiso 0.0049(5) 8 1 d
P6 P 0.2481(9) 0.2597(10) 0.1243(4) Uiso 0.0049(5) 8 1 d
P7 P 0.5623(6) 0.6963(10) 0.0304(4) Uiso 0.0049(5) 8 1 d
P8 P 0.5969(6) 0.0045(10) 0.1063(3) Uiso 0.0049(5) 8 1 d
P9 P 0.2132(6) 1.0106(10) 0.2961(3) Uiso 0.0049(5) 8 1 d
P10 P 0.1822(6) 0.8170(10) 0.2570(3) Uiso 0.0049(5) 8 1 d
P11 P 0.1237(6) 0.0185(10) 0.4414(3) Uiso 0.0049(5) 8 1 d
P12 P 0.1523(7) 0.1248(10) 0.1694(3) Uiso 0.0049(5) 8 1 d
P13 P 0.5537(6) 0.8081(10) 0.2209(3) Uiso 0.0049(5) 8 1 d
P14 P 0.1528(7) 0.3690(9) 0.0769(4) Uiso 0.0049(5) 8 1 d
P15 P 0.0661(7) 0.7074(9) 0.2830(3) Uiso 0.0049(5) 8 1 d

loop_
_atom_type_symbol
_atom_type_scat_dispersion_real
_atom_type_scat_dispersion_imag
_atom_type_scat_source
_atom_type_scat_Cromer_Mann_a1
_atom_type_scat_Cromer_Mann_b1
_atom_type_scat_Cromer_Mann_a2
_atom_type_scat_Cromer_Mann_b2
_atom_type_scat_Cromer_Mann_a3
_atom_type_scat_Cromer_Mann_b3
_atom_type_scat_Cromer_Mann_a4
_atom_type_scat_Cromer_Mann_b4
_atom_type_scat_Cromer_Mann_c
Au -0.5280 3.6653 'International Tables Vol C tables 4.2.6.8 and 6.1.1.4' 16.881901 0.4611 18.591299 8.6216 25.558201 1.4826 5.86 36.395599 12.0658
Ba -1.3333 0.8789 'International Tables Vol C tables 4.2.6.8 and 6.1.1.4' 20.3361 3.216 19.297001 0.2756 10.888 20.2073 2.6959 167.201996 2.7731
P 0.0353 0.0312 'International Tables Vol C tables 4.2.6.8 and 6.1.1.4' 6.4345 1.9067 4.1791 27.157 1.78 0.526 1.4908 68.164497 1.1149

loop_
_geom_angle_atom_site_label_1
_geom_angle_atom_site_label_2
_geom_angle_atom_site_label_3
_geom_angle
_geom_angle_publ_flag
P15 P15 P2 89.9(3) yes

loop_
_geom_bond_atom_site_label_1
_geom_bond_atom_site_label_2
_geom_bond_site_symmetry_2
_geom_bond_distance
Ba1 Au2 . 3.3022(17)
Ba1 Au2 5_565 3.3022(17)
Ba1 Au4 4_455 3.5107(19)
Ba1 Au4 8_555 3.5107(19)
Ba1 Au6 4_455 3.4481(14)
Ba1 Au6 8_555 3.4481(14)
Ba1 Au8 . 3.5112(17)
Ba1 Au8 5_565 3.5112(17)
Ba1 P3 4_456 3.355(10)
Ba1 P3 8_554 3.355(10)
Ba1 P4 1_554 3.334(10)
Ba1 P4 5_566 3.334(10)
Ba1 P5 4_455 3.340(10)
Ba1 P5 8_555 3.340(10)
Ba1 P7 4_465 3.421(10)
Ba1 P7 8_545 3.421(10)
Ba1 P8 4_455 3.391(8)
Ba1 P8 8_555 3.391(8)
Ba1 P14 . 3.444(10)
Ba1 P14 5_565 3.444(10)
Ba2 Au1 . 3.325(3)
Ba2 Au1 3_555 3.325(3)
Ba2 Au5 1_455 3.4444(14)
Ba2 Au5 3_655 3.4444(14)
Ba2 Au7 6_445 3.427(2)
Ba2 Au7 8_545 3.427(2)
Ba2 P1 . 3.249(10)
Ba2 P1 3_555 3.249(10)
Ba2 P2 6_445 3.321(10)
Ba2 P2 8_545 3.321(10)
Ba2 P9 1_545 3.393(9)
Ba2 P9 3_545 3.393(9)
Ba2 P10 1_545 3.326(10)
Ba2 P10 3_545 3.326(10)
Ba2 P13 6_445 3.357(11)
Ba2 P13 8_545 3.357(11)
Ba2 P12 . 3.459(10)
Ba2 P12 3_555 3.459(10)
Ba2 P15 1_545 3.427(10)
Ba2 P15 3_545 3.427(10)
Ba3 Au1 8_555 3.755(4)
Ba3 Au2 8_555 3.721(3)
Ba3 Au3 . 3.573(3)
Ba3 Au3 3_655 3.580(3)
Ba3 Au7 6_455 3.496(3)
Ba3 Au8 8_555 3.428(3)
Ba3 P13 . 3.376(10)
Ba3 P13 3_655 3.444(10)
Ba3 P14 8_555 3.475(10)
Ba4 Au2 . 3.839(3)
Ba4 Au4 4_455 3.401(3)
Ba4 Au4 8_545 3.389(3)
Ba4 Au7 6_445 3.530(3)
Ba4 Au8 8_545 3.374(3)
Ba4 P7 8_545 3.479(10)
Ba4 P11 7_554 3.463(9)
Ba4 P12 . 3.405(10)
Ba5 Au1 . 3.844(3)
Ba5 Au2 3_555 3.832(4)
Ba5 Au3 1_545 3.760(3)
Ba5 Au3 8_545 3.746(3)
Ba5 Au5 3_655 3.458(4)
Ba5 Au5 6_455 3.482(4)
Ba5 Au6 3_655 3.427(3)
Ba5 Au6 6_455 3.516(3)
Ba5 P8 3_655 3.489(10)
Ba5 P8 6_455 3.474(11)
Ba5 P9 1_545 3.486(10)
Au1 P9 1_545 2.336(10)
Au1 P10 8_545 2.362(10)
Au1 P13 6_445 2.458(10)
Au1 P12 . 2.471(10)
Au2 P1 . 2.351(9)
Au2 P7 8_545 2.428(10)
Au2 P8 8_555 2.447(10)
Au2 P14 . 2.320(11)
Au3 P8 3_665 2.436(8)
Au3 P9 . 2.478(9)
Au3 P13 3_655 2.455(10)
Au3 P15 8_555 2.387(10)
Au4 P3 1_554 2.513(10)
Au4 P5 . 2.466(10)
Au4 P7 5_665 2.449(10)
Au4 P11 6_555 2.497(10)
Au5 P1 1_655 2.542(11)
Au5 P2 6_545 2.424(10)
Au5 P9 3_645 2.454(9)
Au5 P11 3_655 2.454(9)
Au6 P3 1_554 2.424(10)
Au6 P4 4_556 2.445(11)
Au6 P8 . 2.453(8)
Au6 P11 3_655 2.364(9)
Au7 P2 . 2.583(10)
Au7 P6 3_655 2.379(11)
Au7 P10 6_545 2.576(10)
Au7 P12 6_555 2.551(11)
Au8 P4 1_554 2.426(10)
Au8 P5 8_555 2.479(11)
Au8 P6 8_555 2.389(11)
Au8 P14 . 2.585(10)
P1 P13 8_545 2.302(13)
P1 P12 . 2.281(14)
P2 P15 8_545 2.118(14)
P3 P14 4_556 2.300(14)
P6 P14 . 2.269(15)
P7 P11 6_555 2.223(14)
P10 P15 . 2.183(14)
P13 P13 3_655 2.298(13)
